data_7124316
loop_
_publ_author_name
'M\"uller, Matthias'
'Buchner, Magnus Richard'

_publ_section_title
;
 Preparation and Crystal Structures of the Beryllium Ammines [Be(NH3)4]X2
 (X = Br, I, CN, SCN, N3) and Be(NH3)2X&#x2019;2 (X&#x2019; = Cl, Br, I).
;
_journal_name_full 'Chemical Communications'
_journal_paper_doi 10.1039/C9CC07712J
_journal_year 2019
_chemical_formula_moiety 'Be Br2 H12 N4'
_chemical_formula_sum 'Be Br2 H12 N4'
_chemical_formula_weight 236.97
_chemical_name_systematic Tetramminberylliumbromide
_space_group_crystal_system orthorhombic
_space_group_IT_number 62
_space_group_name_Hall '-P 2ac 2n'
_space_group_name_H-M_alt 'P n m a'
_symmetry_space_group_name_Hall '-P 2ac 2n'
_symmetry_space_group_name_H-M 'P n m a'
_atom_sites_solution_hydrogens geom
_audit_creation_method SHELXL-2018/3
_audit_update_record
;
2019-09-26 deposited with the CCDC.    2019-10-15 downloaded from the CCDC.
;
_cell_angle_alpha 90
_cell_angle_beta 90
_cell_angle_gamma 90
_cell_formula_units_Z 4
_cell_length_a 9.5332(2)
_cell_length_b 6.93550(10)
_cell_length_c 12.2289(3)
_cell_measurement_reflns_used 27341
_cell_measurement_temperature 100(2)
_cell_measurement_theta_max 160.05
_cell_measurement_theta_min 7.23
_cell_volume 808.54(3)
_computing_structure_refinement 'SHELXL-2018/3 (Sheldrick, 2018)'
_computing_structure_solution 'SHELXT 2018/2 (Sheldrick, 2018)'
_diffrn_ambient_temperature 100(2)
_diffrn_detector_area_resol_mean 5.81
_diffrn_measured_fraction_theta_full 0.999
_diffrn_measured_fraction_theta_max 0.997
_diffrn_measurement_device_type 'STOE STADIVARI'
_diffrn_measurement_method 'rotation method, \w scans'
_diffrn_radiation_type CuK\a
_diffrn_radiation_wavelength 1.54178
_diffrn_reflns_av_R_equivalents 0.0174
_diffrn_reflns_av_unetI/netI 0.0060
_diffrn_reflns_Laue_measured_fraction_full 0.999
_diffrn_reflns_Laue_measured_fraction_max 0.997
_diffrn_reflns_limit_h_max 12
_diffrn_reflns_limit_h_min -11
_diffrn_reflns_limit_k_max 5
_diffrn_reflns_limit_k_min -8
_diffrn_reflns_limit_l_max 15
_diffrn_reflns_limit_l_min -14
_diffrn_reflns_number 13697
_diffrn_reflns_point_group_measured_fraction_full 0.999
_diffrn_reflns_point_group_measured_fraction_max 0.997
_diffrn_reflns_theta_full 67.679
_diffrn_reflns_theta_max 79.113
_diffrn_reflns_theta_min 5.885
_diffrn_source 'GeniX 3D HF Cu'
_exptl_absorpt_coefficient_mu 12.030
_exptl_absorpt_correction_T_max 0.4613
_exptl_absorpt_correction_T_min 0.0387
_exptl_absorpt_correction_type multi-scan
_exptl_absorpt_process_details
;
STOE LANA, absorption correction by scaling of reflection intensities.
J. Koziskova, F. Hahn, J. Richter, J. Kozisek, "Comparison of different
absorption corrections on the model structure of tetrakis(\m~2~-acetato)-
diaqua-di-copper(II)", Acta Chimica Slovaca, vol. 9, no. 2, 2016, pp. 136 - 140.
Afterwards a spherical absorption correction was performed within STOE LANA.
;
_exptl_crystal_colour colorless
_exptl_crystal_density_diffrn 1.947
_exptl_crystal_description plate
_exptl_crystal_F_000 456
_exptl_crystal_size_max 0.10
_exptl_crystal_size_mid 0.08
_exptl_crystal_size_min 0.01
_refine_diff_density_max 0.360
_refine_diff_density_min -0.558
_refine_diff_density_rms 0.100
_refine_ls_extinction_coef 0.00279(14)
_refine_ls_extinction_expression Fc^*^=kFc[1+0.001xFc^2^\l^3^/sin(2\q)]^-1/4^
_refine_ls_extinction_method 'SHELXL-2018/3 (Sheldrick 2018)'
_refine_ls_goodness_of_fit_ref 1.190
_refine_ls_hydrogen_treatment constr
_refine_ls_matrix_type full
_refine_ls_number_parameters 44
_refine_ls_number_reflns 948
_refine_ls_number_restraints 0
_refine_ls_restrained_S_all 1.190
_refine_ls_R_factor_all 0.0178
_refine_ls_R_factor_gt 0.0175
_refine_ls_shift/su_max 0.001
_refine_ls_shift/su_mean 0.000
_refine_ls_structure_factor_coef Fsqd
_refine_ls_weighting_details 'w=1/[\s^2^(Fo^2^)+(0.0202P)^2^+0.9261P] where P=(Fo^2^+2Fc^2^)/3'
_refine_ls_weighting_scheme calc
_refine_ls_wR_factor_gt 0.0450
_refine_ls_wR_factor_ref 0.0451
_reflns_Friedel_coverage 0.000
_reflns_number_gt 946
_reflns_number_total 948
_reflns_threshold_expression 'I > 2\s(I)'
_cod_data_source_file c9cc07712j2.cif
_cod_data_source_block 5_CCDC1
_cod_database_code 7124316
_shelx_shelxl_version_number 2018/3
_shelx_space_group_comment
;
The symmetry employed for this shelxl refinement is uniquely defined
by the following loop, which should always be used as a source of
symmetry information in preference to the above space-group names.
They are only intended as comments.
;

loop_
_space_group_symop_operation_xyz
'x, y, z'
'-x+1/2, -y, z+1/2'
'-x, y+1/2, -z'
'x+1/2, -y+1/2, -z+1/2'
'-x, -y, -z'
'x-1/2, y, -z-1/2'
'x, -y-1/2, z'
'-x-1/2, y-1/2, z-1/2'

loop_
_atom_site_label
_atom_site_type_symbol
_atom_site_fract_x
_atom_site_fract_y
_atom_site_fract_z
_atom_site_U_iso_or_equiv
_atom_site_adp_type
_atom_site_occupancy
_atom_site_site_symmetry_order
_atom_site_calc_flag
_atom_site_refinement_flags_posn
_atom_site_refinement_flags_adp
_atom_site_refinement_flags_occupancy
Br1 Br 0.84449(3) 0.250000 0.39843(2) 0.02371(11) Uani 1 2 d S T P
Br2 Br 0.47624(3) 0.750000 0.31687(2) 0.01920(11) Uani 1 2 d S T P
N1 N 0.5648(2) 0.750000 0.59357(17) 0.0197(5) Uani 1 2 d S T P
H1A H 0.535372 0.864844 0.621272 0.030 Uiso 0.5 1 calc R U P
H1B H 0.536882 0.652761 0.638526 0.030 Uiso 0.5 1 calc R U P
H1C H 0.527033 0.732395 0.525975 0.030 Uiso 0.5 1 calc R U P
N2 N 0.7986(3) 0.750000 0.4490(2) 0.0324(6) Uani 1 2 d S T P
H2A H 0.875742 0.674105 0.440921 0.049 Uiso 0.5 1 calc R U P
H2B H 0.819375 0.872547 0.427909 0.049 Uiso 0.5 1 calc R U P
H2C H 0.727676 0.703348 0.406742 0.049 Uiso 0.5 1 calc R U P
N3 N 0.81246(18) 0.9510(3) 0.64681(18) 0.0369(5) Uani 1 1 d . . .
H3A H 0.907802 0.945056 0.648035 0.055 Uiso 1 1 calc R U .
H3B H 0.779329 0.957034 0.716517 0.055 Uiso 1 1 calc R U .
H3C H 0.784916 1.057911 0.609399 0.055 Uiso 1 1 calc R U .
Be1 Be 0.7473(4) 0.750000 0.5839(3) 0.0170(6) Uani 1 2 d S T P

loop_
_atom_site_aniso_label
_atom_site_aniso_U_11
_atom_site_aniso_U_22
_atom_site_aniso_U_33
_atom_site_aniso_U_23
_atom_site_aniso_U_13
_atom_site_aniso_U_12
Br1 0.02269(17) 0.02387(18) 0.02457(17) 0.000 0.00235(10) 0.000
Br2 0.02317(16) 0.01900(16) 0.01543(15) 0.000 -0.00141(9) 0.000
N1 0.0205(11) 0.0229(12) 0.0158(10) 0.000 -0.0011(8) 0.000
N2 0.0294(13) 0.0448(17) 0.0231(12) 0.000 0.0084(10) 0.000
N3 0.0227(8) 0.0355(11) 0.0525(12) -0.0219(10) -0.0044(8) 0.0001(8)
Be1 0.0171(15) 0.0173(16) 0.0167(14) 0.000 0.0016(12) 0.000

loop_
_atom_type_symbol
_atom_type_description
_atom_type_scat_dispersion_real
_atom_type_scat_dispersion_imag
_atom_type_scat_source
Be Be 0.0038 0.0014 'International Tables Vol C Tables 4.2.6.8 and 6.1.1.4'
H H 0.0000 0.0000 'International Tables Vol C Tables 4.2.6.8 and 6.1.1.4'
N N 0.0311 0.0180 'International Tables Vol C Tables 4.2.6.8 and 6.1.1.4'
Br Br -0.6763 1.2805 'International Tables Vol C Tables 4.2.6.8 and 6.1.1.4'

loop_
_geom_angle_atom_site_label_1
_geom_angle_atom_site_label_2
_geom_angle_atom_site_label_3
_geom_angle
_geom_angle_site_symmetry_1
N3 Be1 N3 109.3(2) 7_575
N3 Be1 N2 109.19(16) 7_575
N3 Be1 N2 109.19(16) .
N3 Be1 N1 109.38(15) 7_575
N3 Be1 N1 109.38(15) .
N2 Be1 N1 110.4(2) .

loop_
_geom_bond_atom_site_label_1
_geom_bond_atom_site_label_2
_geom_bond_distance
N1 Be1 1.744(4)
N2 Be1 1.720(4)
N3 Be1 1.709(3)

loop_
_geom_hbond_atom_site_label_D
_geom_hbond_atom_site_label_H
_geom_hbond_atom_site_label_A
_geom_hbond_distance_DH
_geom_hbond_distance_HA
_geom_hbond_distance_DA
_geom_hbond_angle_DHA
_geom_hbond_site_symmetry_A
_geom_hbond_publ_flag
N1 H1A Br2 0.91 2.78 3.6576(7) 162.8 5_676 yes
N1 H1B Br2 0.91 2.85 3.6576(7) 148.8 5_666 yes
N1 H1C Br2 0.91 2.61 3.488(2) 163.5 . yes
N2 H2A Br1 0.91 3.00 3.5495(5) 120.4 . yes
N2 H2B Br1 0.91 2.65 3.5495(5) 168.4 1_565 yes
N2 H2C Br2 0.91 2.66 3.472(3) 149.5 . yes
N3 H3A Br1 0.91 2.78 3.5979(18) 150.1 5_766 yes
N3 H3B Br1 0.91 2.90 3.695(2) 146.9 2_665 yes
N3 H3C Br1 0.91 2.96 3.690(2) 138.6 1_565 yes
N3 H3C Br2 0.91 2.96 3.4746(19) 117.1 5_676 yes
